data_7249091
loop_
_publ_author_name
'Hu, Peng'
'Ding, Manman'
'Gao, Xinpeng'
'Zhu, Aixin'
'Xiao, Fengping'
'Cao, Jiangfei'
'Zhang, Yiquan'

_publ_section_title
;
 Apparently improved energy barrier of Dy(iii) SMMs by adopting the
 bridging bipyrimidine ligand
;
_journal_issue 34
_journal_name_full CrystEngComm
_journal_page_first 4657
_journal_page_last 4668
_journal_paper_doi 10.1039/D4CE00436A
_journal_volume 26
_journal_year 2024
_chemical_formula_sum 'C34 H21 F9 Gd N2 O6'
_chemical_formula_weight 881.78
_space_group_crystal_system triclinic
_space_group_IT_number 2
_space_group_name_Hall '-P 1'
_space_group_name_H-M_alt 'P -1'
_atom_sites_solution_hydrogens mixed
_audit_creation_method SHELXL-2014/7
_audit_update_record
;
2020-06-16 deposited with the CCDC.	2024-07-22 downloaded from the CCDC.
;
_cell_angle_alpha 71.781(2)
_cell_angle_beta 80.509(2)
_cell_angle_gamma 84.683(2)
_cell_formula_units_Z 2
_cell_length_a 9.8261(10)
_cell_length_b 11.0676(11)
_cell_length_c 17.1496(18)
_cell_measurement_reflns_used 10235
_cell_measurement_temperature 296(2)
_cell_measurement_theta_max 2.48
_cell_measurement_theta_min 27.41
_cell_volume 1745.6(3)
_computing_structure_refinement 'SHELXL-2014/7 (Sheldrick, 2014)'
_diffrn_ambient_temperature 296(2)
_diffrn_measured_fraction_theta_full 0.989
_diffrn_measured_fraction_theta_max 0.989
_diffrn_measurement_device_type CCD
_diffrn_radiation_type MoK\a
_diffrn_radiation_wavelength 0.71073
_diffrn_reflns_av_R_equivalents 0.1068
_diffrn_reflns_av_unetI/netI 0.1102
_diffrn_reflns_Laue_measured_fraction_full 0.989
_diffrn_reflns_Laue_measured_fraction_max 0.989
_diffrn_reflns_limit_h_max 11
_diffrn_reflns_limit_h_min -11
_diffrn_reflns_limit_k_max 13
_diffrn_reflns_limit_k_min -12
_diffrn_reflns_limit_l_max 20
_diffrn_reflns_limit_l_min -10
_diffrn_reflns_number 10007
_diffrn_reflns_point_group_measured_fraction_full 0.989
_diffrn_reflns_point_group_measured_fraction_max 0.989
_diffrn_reflns_theta_full 25.013
_diffrn_reflns_theta_max 25.013
_diffrn_reflns_theta_min 1.939
_exptl_absorpt_coefficient_mu 1.994
_exptl_crystal_density_diffrn 1.678
_exptl_crystal_description block
_exptl_crystal_F_000 864
_refine_diff_density_max 0.903
_refine_diff_density_min -0.956
_refine_diff_density_rms 0.130
_refine_ls_extinction_method none
_refine_ls_goodness_of_fit_ref 1.016
_refine_ls_hydrogen_treatment mixed
_refine_ls_matrix_type full
_refine_ls_number_parameters 472
_refine_ls_number_reflns 6098
_refine_ls_number_restraints 84
_refine_ls_restrained_S_all 1.041
_refine_ls_R_factor_all 0.0653
_refine_ls_R_factor_gt 0.0433
_refine_ls_shift/su_max 0.000
_refine_ls_shift/su_mean 0.000
_refine_ls_structure_factor_coef Fsqd
_refine_ls_weighting_details 'w=1/[\s^2^(Fo^2^)+(0.0250P)^2^] where P=(Fo^2^+2Fc^2^)/3'
_refine_ls_weighting_scheme calc
_refine_ls_wR_factor_gt 0.0785
_refine_ls_wR_factor_ref 0.0874
_reflns_Friedel_coverage 0.000
_reflns_number_gt 4707
_reflns_number_total 6098
_reflns_threshold_expression 'I > 2\s(I)'
_cod_data_source_file d4ce00436a2.cif
_cod_data_source_block mo_b180613c_0m
_cod_depositor_comments 'Adding full bibliography for 7249087--7249094.cif.'
_cod_database_code 7249091
_shelx_shelxl_version_number 2014/7
_shelx_space_group_comment
;
The symmetry employed for this shelxl refinement is uniquely defined
by the following loop, which should always be used as a source of
symmetry information in preference to the above space-group names.
They are only intended as comments.
;

loop_
_space_group_symop_operation_xyz
'x, y, z'
'-x, -y, -z'

loop_
_atom_site_label
_atom_site_type_symbol
_atom_site_fract_x
_atom_site_fract_y
_atom_site_fract_z
_atom_site_U_iso_or_equiv
_atom_site_adp_type
_atom_site_occupancy
_atom_site_site_symmetry_order
_atom_site_calc_flag
_atom_site_refinement_flags_posn
_atom_site_refinement_flags_adp
_atom_site_refinement_flags_occupancy
_atom_site_disorder_assembly
_atom_site_disorder_group
Gd1 Gd 0.30189(3) 0.49674(3) 0.18627(2) 0.03860(10) Uani 1 1 d . . . . .
O1 O 0.1599(4) 0.3451(4) 0.1755(2) 0.0536(10) Uani 1 1 d . . . . .
O4 O 0.4493(4) 0.5245(4) 0.2722(2) 0.0481(9) Uani 1 1 d . . . . .
O5 O 0.1037(4) 0.6214(4) 0.1504(2) 0.0556(10) Uani 1 1 d . . . . .
O6 O 0.3635(4) 0.7102(3) 0.1371(3) 0.0559(11) Uani 1 1 d . . . . .
O2 O 0.4081(4) 0.2956(3) 0.2395(2) 0.0516(10) Uani 1 1 d . . . . .
O3 O 0.1801(4) 0.4428(4) 0.3199(2) 0.0512(10) Uani 1 1 d . . . . .
N1 N 0.5484(4) 0.4898(4) 0.0989(2) 0.0386(10) Uani 1 1 d . . . . .
C34 C 0.5642(5) 0.4929(4) 0.0191(3) 0.0353(12) Uani 1 1 d . . . . .
F00A F 0.5974(4) 0.4275(4) 0.4546(2) 0.0921(14) Uani 1 1 d . . . . .
N2 N 0.6832(4) 0.4817(4) -0.0279(3) 0.0418(11) Uani 1 1 d . . . . .
F00C F -0.0929(4) 0.2336(5) 0.2369(3) 0.1111(17) Uani 1 1 d . . . . .
F00D F 0.6904(4) 0.4424(6) 0.3319(3) 0.1150(18) Uani 1 1 d . . . . .
F00E F -0.1107(6) 0.7357(6) 0.0628(4) 0.145(2) Uani 1 1 d . . . . .
F00F F 0.6129(5) 0.6060(5) 0.3640(3) 0.1262(19) Uani 1 1 d . . . . .
C25 C 0.0981(6) 0.3555(6) 0.4626(4) 0.0505(15) Uani 1 1 d . . . . .
F00H F 0.0051(5) 0.0521(4) 0.2440(4) 0.139(2) Uani 1 1 d . . . . .
C14 C 0.4585(6) 0.0922(5) 0.3289(4) 0.0549(16) Uani 1 1 d . U . . .
C29 C 0.4494(6) 0.4761(6) 0.3495(4) 0.0532(15) Uani 1 1 d . . . . .
C31 C 0.6647(6) 0.4777(6) 0.1325(4) 0.0569(16) Uani 1 1 d . . . . .
H31 H 0.6596 0.4781 0.1871 0.068 Uiso 1 1 calc R U . . .
C26 C -0.0103(7) 0.3073(7) 0.4475(4) 0.077(2) Uani 1 1 d . U . . .
H26 H -0.0142 0.3060 0.3939 0.092 Uiso 1 1 calc R U . . .
F00M F 0.0069(6) 0.1943(6) 0.1281(4) 0.131(2) Uani 1 1 d . . . . .
C32 C 0.7913(6) 0.4646(6) 0.0874(4) 0.0535(16) Uani 1 1 d . . . . .
H32 H 0.8715 0.4532 0.1116 0.064 Uiso 1 1 calc R U . . .
C24 C 0.1031(7) 0.3563(6) 0.5422(4) 0.0636(18) Uani 1 1 d . . . . .
H24 H 0.1786 0.3903 0.5529 0.076 Uiso 1 1 calc R U . . .
F00P F -0.1579(5) 0.7216(7) 0.1859(4) 0.176(3) Uani 1 1 d . . . . .
C18 C 0.2359(7) 0.1492(6) 0.2662(5) 0.0602(19) Uani 1 1 d . . . . .
H18 H 0.230(7) 0.080(6) 0.294(4) 0.072 Uiso 1 1 d . U . . .
C5 C 0.3892(6) 0.9293(5) 0.1139(4) 0.0486(14) Uani 1 1 d . . . . .
C7 C 0.3032(6) 0.8189(5) 0.1231(4) 0.0513(15) Uani 1 1 d . . . . .
C28 C 0.3435(5) 0.4199(6) 0.4096(3) 0.0510(15) Uani 1 1 d . . . . .
H28 H 0.3607 0.3870 0.4641 0.061 Uiso 1 1 calc R U . . .
C6 C 0.5030(7) 0.9062(6) 0.1532(5) 0.0722(19) Uani 1 1 d . U . . .
H6 H 0.5279 0.8240 0.1838 0.087 Uiso 1 1 calc R U . . .
C17 C 0.3649(6) 0.1851(5) 0.2755(3) 0.0466(14) Uani 1 1 d . . . . .
C23 C 0.0004(8) 0.3084(7) 0.6059(4) 0.078(2) Uani 1 1 d . . . . .
H23 H 0.0054 0.3102 0.6592 0.094 Uiso 1 1 calc R U . . .
C1 C 0.5813(8) 1.0092(7) 0.1461(5) 0.080(2) Uani 1 1 d . U . . .
H1 H 0.6576 0.9969 0.1738 0.096 Uiso 1 1 calc R U . . .
C27 C 0.2093(6) 0.4098(5) 0.3922(3) 0.0441(13) Uani 1 1 d . . . . .
C33 C 0.7974(6) 0.4686(6) 0.0080(4) 0.0575(16) Uani 1 1 d . . . . .
H33 H 0.8832 0.4620 -0.0232 0.069 Uiso 1 1 calc R U . . .
C2 C 0.5453(9) 1.1274(7) 0.0986(5) 0.085(2) Uani 1 1 d . U . . .
H2 H 0.5995 1.1947 0.0934 0.102 Uiso 1 1 calc R U . . .
C3 C 0.4340(9) 1.1509(6) 0.0587(5) 0.082(2) Uani 1 1 d . U . . .
H3 H 0.4126 1.2327 0.0258 0.098 Uiso 1 1 calc R U . . .
C30 C 0.5872(7) 0.4865(8) 0.3760(4) 0.0664(19) Uani 1 1 d . . . . .
C19 C 0.1498(7) 0.2291(6) 0.2176(4) 0.0584(17) Uani 1 1 d . . . . .
C22 C -0.1081(8) 0.2587(8) 0.5901(5) 0.089(2) Uani 1 1 d . U . . .
H22 H -0.1773 0.2239 0.6334 0.107 Uiso 1 1 calc R U . . .
C4 C 0.3531(8) 1.0519(6) 0.0675(4) 0.072(2) Uani 1 1 d . . . . .
H4 H 0.2737 1.0667 0.0424 0.087 Uiso 1 1 calc R U . . .
C9 C 0.0746(6) 0.7398(6) 0.1305(4) 0.0566(16) Uani 1 1 d . . . . .
C20 C 0.0187(8) 0.1753(8) 0.2064(6) 0.083(2) Uani 1 1 d . . . . .
F018 F -0.1061(5) 0.8975(5) 0.0967(5) 0.173(3) Uani 1 1 d . . . . .
C8 C 0.1596(6) 0.8370(6) 0.1166(5) 0.072(2) Uani 1 1 d . . . . .
H8 H 0.1218 0.9199 0.1020 0.087 Uiso 1 1 calc R U . . .
C21 C -0.1188(8) 0.2583(8) 0.5108(5) 0.098(3) Uani 1 1 d . U . . .
H21 H -0.1955 0.2265 0.4997 0.118 Uiso 1 1 calc R U . . .
C13 C 0.5846(8) 0.1300(7) 0.3316(5) 0.089(2) Uani 1 1 d . U . . .
H13 H 0.6115 0.2112 0.2998 0.106 Uiso 1 1 calc R U . . .
C11 C 0.6378(10) -0.0734(8) 0.4273(6) 0.111(3) Uani 1 1 d . U . . .
H11 H 0.6960 -0.1287 0.4614 0.134 Uiso 1 1 calc R U . . .
C12 C 0.6755(8) 0.0473(9) 0.3821(5) 0.103(3) Uani 1 1 d . U . . .
H12 H 0.7608 0.0748 0.3846 0.123 Uiso 1 1 calc R U . . .
C15 C 0.4226(8) -0.0271(7) 0.3726(5) 0.097(3) Uani 1 1 d . U . . .
H15 H 0.3368 -0.0540 0.3704 0.117 Uiso 1 1 calc R U . . .
C16 C 0.5122(10) -0.1104(8) 0.4209(6) 0.125(3) Uani 1 1 d . U . . .
H16 H 0.4863 -0.1931 0.4496 0.151 Uiso 1 1 calc R U . . .
C10 C -0.0764(9) 0.7750(8) 0.1205(7) 0.091(2) Uani 1 1 d . U . . .

loop_
_atom_site_aniso_label
_atom_site_aniso_U_11
_atom_site_aniso_U_22
_atom_site_aniso_U_33
_atom_site_aniso_U_23
_atom_site_aniso_U_13
_atom_site_aniso_U_12
Gd1 0.03553(16) 0.03638(15) 0.04159(17) -0.00721(12) -0.00751(11) -0.00265(10)
O1 0.056(2) 0.049(2) 0.057(2) -0.014(2) -0.013(2) -0.0109(19)
O4 0.044(2) 0.059(2) 0.042(2) -0.011(2) -0.0111(18) -0.0122(18)
O5 0.042(2) 0.051(3) 0.072(3) -0.012(2) -0.015(2) -0.0014(19)
O6 0.049(2) 0.035(2) 0.077(3) -0.008(2) -0.007(2) -0.0002(18)
O2 0.056(2) 0.031(2) 0.061(3) -0.0038(19) -0.009(2) -0.0004(18)
O3 0.040(2) 0.065(3) 0.049(2) -0.017(2) -0.0063(19) -0.0070(19)
N1 0.032(2) 0.045(3) 0.035(2) -0.004(2) -0.012(2) -0.0051(19)
C34 0.035(3) 0.026(3) 0.042(3) -0.005(2) -0.008(2) -0.005(2)
F00A 0.064(3) 0.147(4) 0.065(3) -0.019(3) -0.027(2) -0.017(3)
N2 0.035(3) 0.045(3) 0.044(3) -0.009(2) -0.008(2) -0.004(2)
F00C 0.052(3) 0.110(4) 0.157(5) -0.021(3) -0.006(3) -0.020(2)
F00D 0.045(2) 0.230(6) 0.087(3) -0.071(4) -0.016(2) 0.000(3)
F00E 0.095(4) 0.165(5) 0.198(6) -0.056(5) -0.092(4) 0.014(3)
F00F 0.120(4) 0.118(4) 0.159(5) -0.034(4) -0.066(4) -0.047(3)
C25 0.048(4) 0.053(4) 0.046(4) -0.009(3) -0.008(3) -0.001(3)
F00H 0.107(4) 0.067(3) 0.236(6) -0.009(4) -0.059(4) -0.043(3)
C14 0.049(3) 0.040(3) 0.062(4) 0.002(3) -0.007(3) 0.003(3)
C29 0.056(4) 0.059(4) 0.051(4) -0.024(3) -0.011(3) -0.001(3)
C31 0.053(4) 0.075(4) 0.044(3) -0.018(3) -0.013(3) -0.003(3)
C26 0.073(4) 0.097(5) 0.062(4) -0.015(4) -0.014(4) -0.028(4)
F00M 0.113(4) 0.165(5) 0.153(5) -0.074(4) -0.052(4) -0.042(4)
C32 0.032(3) 0.079(4) 0.049(4) -0.013(3) -0.015(3) -0.006(3)
C24 0.051(4) 0.086(5) 0.051(4) -0.016(4) -0.010(3) -0.005(3)
F00P 0.048(3) 0.256(8) 0.163(6) -0.002(5) 0.014(3) 0.021(4)
C18 0.044(4) 0.041(3) 0.085(5) 0.004(3) -0.017(3) -0.017(3)
C5 0.049(4) 0.039(3) 0.056(4) -0.012(3) -0.010(3) -0.001(3)
C7 0.049(4) 0.046(4) 0.059(4) -0.014(3) -0.015(3) 0.002(3)
C28 0.037(3) 0.078(4) 0.042(3) -0.017(3) -0.012(3) -0.011(3)
C6 0.072(4) 0.053(4) 0.092(5) -0.023(4) -0.013(4) 0.000(3)
C17 0.046(3) 0.038(3) 0.052(3) -0.007(3) -0.007(3) -0.004(3)
C23 0.067(5) 0.111(6) 0.050(4) -0.015(4) -0.002(4) -0.018(4)
C1 0.066(4) 0.077(5) 0.107(5) -0.041(4) -0.014(4) -0.011(4)
C27 0.043(3) 0.045(3) 0.044(3) -0.011(3) -0.010(3) -0.003(3)
C33 0.043(4) 0.079(5) 0.049(4) -0.014(3) -0.008(3) -0.008(3)
C2 0.092(5) 0.060(4) 0.107(5) -0.043(4) 0.018(5) -0.023(4)
C3 0.093(5) 0.043(4) 0.104(5) -0.015(4) -0.010(5) -0.010(4)
C30 0.053(4) 0.095(6) 0.053(4) -0.020(4) -0.012(3) -0.014(4)
C19 0.066(4) 0.048(4) 0.062(4) -0.021(3) 0.009(3) -0.019(3)
C22 0.076(5) 0.102(5) 0.078(5) -0.012(4) 0.012(4) -0.032(4)
C4 0.080(5) 0.047(4) 0.082(5) -0.010(4) -0.008(4) 0.004(4)
C9 0.043(4) 0.060(4) 0.068(4) -0.021(3) -0.015(3) 0.009(3)
C20 0.064(5) 0.075(5) 0.111(7) -0.024(5) -0.014(5) -0.024(4)
F018 0.079(3) 0.087(4) 0.343(10) -0.041(5) -0.074(5) 0.038(3)
C8 0.050(4) 0.045(4) 0.123(6) -0.021(4) -0.030(4) 0.011(3)
C21 0.081(5) 0.119(6) 0.090(5) -0.020(5) -0.003(4) -0.041(5)
C13 0.074(5) 0.068(4) 0.097(5) 0.017(4) -0.019(4) -0.003(4)
C11 0.099(6) 0.080(5) 0.123(6) 0.011(5) -0.026(5) 0.022(5)
C12 0.073(5) 0.102(6) 0.114(6) 0.006(5) -0.036(4) -0.002(4)
C15 0.085(5) 0.060(4) 0.117(6) 0.023(4) -0.026(4) -0.010(4)
C16 0.108(6) 0.082(5) 0.152(7) 0.032(5) -0.053(6) -0.012(5)
C10 0.062(5) 0.087(5) 0.128(6) -0.035(5) -0.033(5) 0.015(4)

loop_
_atom_type_symbol
_atom_type_description
_atom_type_scat_dispersion_real
_atom_type_scat_dispersion_imag
_atom_type_scat_source
C C 0.0033 0.0016 'International Tables Vol C Tables 4.2.6.8 and 6.1.1.4'
H H 0.0000 0.0000 'International Tables Vol C Tables 4.2.6.8 and 6.1.1.4'
F F 0.0171 0.0103 'International Tables Vol C Tables 4.2.6.8 and 6.1.1.4'
Gd Gd -0.1653 3.9035 'International Tables Vol C Tables 4.2.6.8 and 6.1.1.4'
N N 0.0061 0.0033 'International Tables Vol C Tables 4.2.6.8 and 6.1.1.4'
O O 0.0106 0.0060 'International Tables Vol C Tables 4.2.6.8 and 6.1.1.4'

loop_
_geom_angle_atom_site_label_1
_geom_angle_atom_site_label_2
_geom_angle_atom_site_label_3
_geom_angle
_geom_angle_site_symmetry_1
_geom_angle_site_symmetry_3
_geom_angle_publ_flag
O3 Gd1 O4 73.42(13) . . ?
O3 Gd1 O5 84.30(13) . . ?
O4 Gd1 O5 126.28(14) . . ?
O3 Gd1 O2 81.46(13) . . ?
O4 Gd1 O2 74.76(14) . . ?
O5 Gd1 O2 149.45(13) . . ?
O3 Gd1 O1 81.00(13) . . ?
O4 Gd1 O1 140.92(13) . . ?
O5 Gd1 O1 78.60(14) . . ?
O2 Gd1 O1 72.58(13) . . ?
O3 Gd1 O6 112.81(14) . . ?
O4 Gd1 O6 72.47(13) . . ?
O5 Gd1 O6 72.54(13) . . ?
O2 Gd1 O6 137.99(13) . . ?
O1 Gd1 O6 146.09(14) . . ?
O3 Gd1 N2 150.09(13) . 2_665 ?
O4 Gd1 N2 136.44(13) . 2_665 ?
O5 Gd1 N2 77.47(14) . 2_665 ?
O2 Gd1 N2 102.64(13) . 2_665 ?
O1 Gd1 N2 72.33(13) . 2_665 ?
O6 Gd1 N2 84.19(14) . 2_665 ?
O3 Gd1 N1 144.19(13) . . ?
O4 Gd1 N1 76.97(13) . . ?
O5 Gd1 N1 130.20(13) . . ?
O2 Gd1 N1 71.60(12) . . ?
O1 Gd1 N1 111.60(13) . . ?
O6 Gd1 N1 75.97(13) . . ?
N2 Gd1 N1 61.70(13) 2_665 . ?
C19 O1 Gd1 129.2(4) . . ?
C29 O4 Gd1 130.5(4) . . ?
C9 O5 Gd1 133.8(4) . . ?
C7 O6 Gd1 137.7(4) . . ?
C17 O2 Gd1 134.6(4) . . ?
C27 O3 Gd1 136.5(4) . . ?
C34 N1 C31 116.2(4) . . ?
C34 N1 Gd1 121.8(3) . . ?
C31 N1 Gd1 122.0(3) . . ?
N2 C34 N1 125.9(5) . . ?
N2 C34 C34 117.4(6) . 2_665 ?
N1 C34 C34 116.8(5) . 2_665 ?
C34 N2 C33 116.3(5) . . ?
C34 N2 Gd1 122.2(3) . 2_665 ?
C33 N2 Gd1 121.3(4) . 2_665 ?
C26 C25 C24 118.9(6) . . ?
C26 C25 C27 119.0(6) . . ?
C24 C25 C27 122.1(6) . . ?
C15 C14 C13 119.2(6) . . ?
C15 C14 C17 122.4(6) . . ?
C13 C14 C17 118.4(5) . . ?
O4 C29 C28 128.8(6) . . ?
O4 C29 C30 112.7(5) . . ?
C28 C29 C30 118.5(5) . . ?
N1 C31 C32 120.8(5) . . ?
N1 C31 H31 119.6 . . ?
C32 C31 H31 119.6 . . ?
C25 C26 C21 121.3(7) . . ?
C25 C26 H26 119.4 . . ?
C21 C26 H26 119.4 . . ?
C33 C32 C31 118.9(6) . . ?
C33 C32 H32 120.6 . . ?
C31 C32 H32 120.6 . . ?
C23 C24 C25 121.9(7) . . ?
C23 C24 H24 119.1 . . ?
C25 C24 H24 119.1 . . ?
C19 C18 C17 123.0(5) . . ?
C19 C18 H18 132(5) . . ?
C17 C18 H18 105(5) . . ?
C6 C5 C4 120.7(6) . . ?
C6 C5 C7 118.2(5) . . ?
C4 C5 C7 121.1(6) . . ?
O6 C7 C8 121.8(5) . . ?
O6 C7 C5 117.1(5) . . ?
C8 C7 C5 121.1(5) . . ?
C29 C28 C27 123.2(5) . . ?
C29 C28 H28 118.4 . . ?
C27 C28 H28 118.4 . . ?
C5 C6 C1 118.2(7) . . ?
C5 C6 H6 120.9 . . ?
C1 C6 H6 120.9 . . ?
O2 C17 C18 122.3(5) . . ?
O2 C17 C14 116.6(5) . . ?
C18 C17 C14 121.1(5) . . ?
C22 C23 C24 118.8(7) . . ?
C22 C23 H23 120.6 . . ?
C24 C23 H23 120.6 . . ?
C2 C1 C6 119.6(8) . . ?
C2 C1 H1 120.2 . . ?
C6 C1 H1 120.2 . . ?
O3 C27 C28 122.6(5) . . ?
O3 C27 C25 118.3(5) . . ?
C28 C27 C25 119.2(5) . . ?
N2 C33 C32 121.8(5) . . ?
N2 C33 H33 119.1 . . ?
C32 C33 H33 119.1 . . ?
C3 C2 C1 122.6(7) . . ?
C3 C2 H2 118.7 . . ?
C1 C2 H2 118.7 . . ?
C2 C3 C4 118.5(7) . . ?
C2 C3 H3 120.7 . . ?
C4 C3 H3 120.7 . . ?
F00D C30 F00F 105.7(6) . . ?
F00D C30 F00A 107.0(6) . . ?
F00F C30 F00A 105.6(6) . . ?
F00D C30 C29 111.5(6) . . ?
F00F C30 C29 111.1(6) . . ?
F00A C30 C29 115.3(6) . . ?
O1 C19 C18 130.6(6) . . ?
O1 C19 C20 111.4(6) . . ?
C18 C19 C20 118.0(6) . . ?
C23 C22 C21 121.3(7) . . ?
C23 C22 H22 119.3 . . ?
C21 C22 H22 119.3 . . ?
C3 C4 C5 120.2(7) . . ?
C3 C4 H4 119.9 . . ?
C5 C4 H4 119.9 . . ?
O5 C9 C8 128.7(6) . . ?
O5 C9 C10 114.1(6) . . ?
C8 C9 C10 117.2(6) . . ?
F00M C20 F00H 106.5(7) . . ?
F00M C20 F00C 105.5(7) . . ?
F00H C20 F00C 106.0(6) . . ?
F00M C20 C19 113.1(6) . . ?
F00H C20 C19 115.1(7) . . ?
F00C C20 C19 110.0(7) . . ?
C9 C8 C7 123.6(6) . . ?
C9 C8 H8 118.2 . . ?
C7 C8 H8 118.2 . . ?
C22 C21 C26 117.9(8) . . ?
C22 C21 H21 121.1 . . ?
C26 C21 H21 121.1 . . ?
C14 C13 C12 120.7(7) . . ?
C14 C13 H13 119.7 . . ?
C12 C13 H13 119.7 . . ?
C16 C11 C12 118.1(8) . . ?
C16 C11 H11 121.0 . . ?
C12 C11 H11 121.0 . . ?
C11 C12 C13 119.9(8) . . ?
C11 C12 H12 120.1 . . ?
C13 C12 H12 120.1 . . ?
C14 C15 C16 120.7(8) . . ?
C14 C15 H15 119.7 . . ?
C16 C15 H15 119.7 . . ?
C11 C16 C15 121.4(8) . . ?
C11 C16 H16 119.3 . . ?
C15 C16 H16 119.3 . . ?
F00P C10 F00E 105.2(8) . . ?
F00P C10 F018 109.6(8) . . ?
F00E C10 F018 104.0(8) . . ?
F00P C10 C9 112.2(7) . . ?
F00E C10 C9 110.8(7) . . ?
F018 C10 C9 114.4(7) . . ?

loop_
_geom_bond_atom_site_label_1
_geom_bond_atom_site_label_2
_geom_bond_distance
_geom_bond_site_symmetry_2
_geom_bond_publ_flag
Gd1 O3 2.326(4) . ?
Gd1 O4 2.331(4) . ?
Gd1 O5 2.333(4) . ?
Gd1 O2 2.344(3) . ?
Gd1 O1 2.347(4) . ?
Gd1 O6 2.347(4) . ?
Gd1 N2 2.632(4) 2_665 ?
Gd1 N1 2.638(4) . ?
O1 C19 1.266(7) . ?
O4 C29 1.265(7) . ?
O5 C9 1.264(7) . ?
O6 C7 1.261(6) . ?
O2 C17 1.263(6) . ?
O3 C27 1.252(6) . ?
N1 C34 1.340(6) . ?
N1 C31 1.340(7) . ?
C34 N2 1.326(6) . ?
C34 C34 1.490(10) 2_665 ?
F00A C30 1.317(7) . ?
N2 C33 1.342(7) . ?
N2 Gd1 2.632(4) 2_665 ?
F00C C20 1.336(9) . ?
F00D C30 1.313(8) . ?
F00E C10 1.299(10) . ?
F00F C30 1.316(8) . ?
C25 C26 1.331(8) . ?
C25 C24 1.377(8) . ?
C25 C27 1.498(7) . ?
F00H C20 1.322(8) . ?
C14 C15 1.345(8) . ?
C14 C13 1.356(9) . ?
C14 C17 1.502(8) . ?
C29 C28 1.377(8) . ?
C29 C30 1.522(9) . ?
C31 C32 1.373(8) . ?
C31 H31 0.9300 . ?
C26 C21 1.402(9) . ?
C26 H26 0.9300 . ?
F00M C20 1.316(9) . ?
C32 C33 1.341(8) . ?
C32 H32 0.9300 . ?
C24 C23 1.367(8) . ?
C24 H24 0.9300 . ?
F00P C10 1.275(10) . ?
C18 C19 1.351(9) . ?
C18 C17 1.410(8) . ?
C18 H18 0.76(6) . ?
C5 C6 1.363(9) . ?
C5 C4 1.389(8) . ?
C5 C7 1.502(8) . ?
C7 C8 1.424(8) . ?
C28 C27 1.421(7) . ?
C28 H28 0.9300 . ?
C6 C1 1.398(9) . ?
C6 H6 0.9300 . ?
C23 C22 1.345(10) . ?
C23 H23 0.9300 . ?
C1 C2 1.357(10) . ?
C1 H1 0.9300 . ?
C33 H33 0.9300 . ?
C2 C3 1.347(10) . ?
C2 H2 0.9300 . ?
C3 C4 1.369(9) . ?
C3 H3 0.9300 . ?
C19 C20 1.531(9) . ?
C22 C21 1.384(10) . ?
C22 H22 0.9300 . ?
C4 H4 0.9300 . ?
C9 C8 1.362(8) . ?
C9 C10 1.522(9) . ?
F018 C10 1.308(9) . ?
C8 H8 0.9300 . ?
C21 H21 0.9300 . ?
C13 C12 1.412(10) . ?
C13 H13 0.9300 . ?
C11 C16 1.367(12) . ?
C11 C12 1.369(11) . ?
C11 H11 0.9300 . ?
C12 H12 0.9300 . ?
C15 C16 1.387(11) . ?
C15 H15 0.9300 . ?
C16 H16 0.9300 . ?

loop_
_geom_torsion_atom_site_label_1
_geom_torsion_atom_site_label_2
_geom_torsion_atom_site_label_3
_geom_torsion_atom_site_label_4
_geom_torsion
_geom_torsion_site_symmetry_1
_geom_torsion_site_symmetry_2
_geom_torsion_site_symmetry_3
_geom_torsion_site_symmetry_4
_geom_torsion_publ_flag
C31 N1 C34 N2 1.8(8) . . . . ?
Gd1 N1 C34 N2 -175.4(4) . . . . ?
C31 N1 C34 C34 -179.7(5) . . . 2_665 ?
Gd1 N1 C34 C34 3.1(7) . . . 2_665 ?
N1 C34 N2 C33 -1.3(8) . . . . ?
C34 C34 N2 C33 -179.8(5) 2_665 . . . ?
N1 C34 N2 Gd1 -176.3(4) . . . 2_665 ?
C34 C34 N2 Gd1 5.2(7) 2_665 . . 2_665 ?
Gd1 O4 C29 C28 -19.3(9) . . . . ?
Gd1 O4 C29 C30 161.9(4) . . . . ?
C34 N1 C31 C32 -2.2(8) . . . . ?
Gd1 N1 C31 C32 175.0(4) . . . . ?
C24 C25 C26 C21 0.3(11) . . . . ?
C27 C25 C26 C21 -178.4(6) . . . . ?
N1 C31 C32 C33 2.3(10) . . . . ?
C26 C25 C24 C23 0.3(10) . . . . ?
C27 C25 C24 C23 178.9(6) . . . . ?
Gd1 O6 C7 C8 -16.5(10) . . . . ?
Gd1 O6 C7 C5 163.1(4) . . . . ?
C6 C5 C7 O6 -26.9(8) . . . . ?
C4 C5 C7 O6 153.9(6) . . . . ?
C6 C5 C7 C8 152.7(7) . . . . ?
C4 C5 C7 C8 -26.4(9) . . . . ?
O4 C29 C28 C27 -1.3(10) . . . . ?
C30 C29 C28 C27 177.5(6) . . . . ?
C4 C5 C6 C1 0.6(10) . . . . ?
C7 C5 C6 C1 -178.6(6) . . . . ?
Gd1 O2 C17 C18 24.1(9) . . . . ?
Gd1 O2 C17 C14 -156.4(4) . . . . ?
C19 C18 C17 O2 0.8(10) . . . . ?
C19 C18 C17 C14 -178.7(6) . . . . ?
C15 C14 C17 O2 177.8(7) . . . . ?
C13 C14 C17 O2 -3.4(9) . . . . ?
C15 C14 C17 C18 -2.6(10) . . . . ?
C13 C14 C17 C18 176.2(7) . . . . ?
C25 C24 C23 C22 0.4(11) . . . . ?
C5 C6 C1 C2 -2.3(11) . . . . ?
Gd1 O3 C27 C28 12.3(9) . . . . ?
Gd1 O3 C27 C25 -166.6(4) . . . . ?
C29 C28 C27 O3 5.5(9) . . . . ?
C29 C28 C27 C25 -175.6(5) . . . . ?
C26 C25 C27 O3 20.9(8) . . . . ?
C24 C25 C27 O3 -157.8(6) . . . . ?
C26 C25 C27 C28 -158.1(6) . . . . ?
C24 C25 C27 C28 23.3(8) . . . . ?
C34 N2 C33 C32 1.2(9) . . . . ?
Gd1 N2 C33 C32 176.3(5) 2_665 . . . ?
C31 C32 C33 N2 -1.7(10) . . . . ?
C6 C1 C2 C3 1.5(12) . . . . ?
C1 C2 C3 C4 1.0(12) . . . . ?
O4 C29 C30 F00D -51.9(8) . . . . ?
C28 C29 C30 F00D 129.2(6) . . . . ?
O4 C29 C30 F00F 65.8(7) . . . . ?
C28 C29 C30 F00F -113.1(7) . . . . ?
O4 C29 C30 F00A -174.1(6) . . . . ?
C28 C29 C30 F00A 7.0(9) . . . . ?
Gd1 O1 C19 C18 -18.0(10) . . . . ?
Gd1 O1 C19 C20 164.4(4) . . . . ?
C17 C18 C19 O1 -2.9(12) . . . . ?
C17 C18 C19 C20 174.5(7) . . . . ?
C24 C23 C22 C21 -1.7(13) . . . . ?
C2 C3 C4 C5 -2.7(11) . . . . ?
C6 C5 C4 C3 1.9(10) . . . . ?
C7 C5 C4 C3 -178.9(6) . . . . ?
Gd1 O5 C9 C8 6.4(11) . . . . ?
Gd1 O5 C9 C10 -174.2(5) . . . . ?
O1 C19 C20 F00M 52.9(9) . . . . ?
C18 C19 C20 F00M -125.0(8) . . . . ?
O1 C19 C20 F00H 175.6(7) . . . . ?
C18 C19 C20 F00H -2.3(11) . . . . ?
O1 C19 C20 F00C -64.7(8) . . . . ?
C18 C19 C20 F00C 117.4(7) . . . . ?
O5 C9 C8 C7 -0.3(12) . . . . ?
C10 C9 C8 C7 -179.7(7) . . . . ?
O6 C7 C8 C9 4.7(11) . . . . ?
C5 C7 C8 C9 -174.9(6) . . . . ?
C23 C22 C21 C26 2.3(14) . . . . ?
C25 C26 C21 C22 -1.6(12) . . . . ?
C15 C14 C13 C12 -2.5(12) . . . . ?
C17 C14 C13 C12 178.7(7) . . . . ?
C16 C11 C12 C13 0.8(15) . . . . ?
C14 C13 C12 C11 1.6(14) . . . . ?
C13 C14 C15 C16 0.9(13) . . . . ?
C17 C14 C15 C16 179.7(8) . . . . ?
C12 C11 C16 C15 -2.4(17) . . . . ?
C14 C15 C16 C11 1.6(16) . . . . ?
O5 C9 C10 F00P 57.0(10) . . . . ?
C8 C9 C10 F00P -123.5(9) . . . . ?
O5 C9 C10 F00E -60.3(10) . . . . ?
C8 C9 C10 F00E 119.2(8) . . . . ?
O5 C9 C10 F018 -177.4(8) . . . . ?
C8 C9 C10 F018 2.1(12) . . . . ?
